data_7011514
loop_
_publ_author_name
'Braun, Thomas'
'Bl\"ocker, Berit'
'Schorlemer, Verena'
'Neumann, Beate'
'Stammler, Anja'
'Stammler, Hans-Georg'

_publ_section_title
;
 Synthesis, structure and reactivity of fluorovinyl nickel complexes:
 formation of a phosphonioethenyl complex
;
_journal_issue 10
_journal_name_full 'Journal of the Chemical Society, Dalton Transactions'
_journal_page_first 2213
_journal_page_last 2218
_journal_paper_doi 10.1039/b200739h
_journal_year 2002
_chemical_formula_sum 'C14 H30 Br2 F2 Ni P2'
_chemical_formula_weight 516.85
_chemical_name_systematic ?
_space_group_IT_number 14
_symmetry_cell_setting monoclinic
_symmetry_space_group_name_Hall '-P 2ybc'
_symmetry_space_group_name_H-M 'P 1 21/c 1'
_atom_sites_solution_hydrogens geom
_atom_sites_solution_primary direct
_atom_sites_solution_secondary difmap
_audit_creation_method SHELXL-97
_cell_angle_alpha 90.00
_cell_angle_beta 99.1400(7)
_cell_angle_gamma 90.00
_cell_formula_units_Z 4
_cell_length_a 11.9720(2)
_cell_length_b 10.9550(2)
_cell_length_c 16.3510(3)
_cell_measurement_reflns_used 6370
_cell_measurement_temperature 100(2)
_cell_measurement_theta_max 30.034
_cell_measurement_theta_min 2.910
_cell_volume 2117.26(7)
_computing_cell_refinement 'HKL Scalepack (Otwinowski & Minor 1997)'
_computing_data_collection KappaCCD
_computing_data_reduction 'Denzo and Scalepak (Otwinowski & Minor, 1997)'
_computing_molecular_graphics SHELXTL-PLUS(1990)
_computing_publication_material 'SHELXL-97 (Sheldrick, 1997)'
_computing_structure_refinement 'SHELXL-97 (Sheldrick, 1997)'
_computing_structure_solution 'SHELXS-97 (Sheldrick, 1990)'
_diffrn_ambient_temperature 100(2)
_diffrn_measured_fraction_theta_full 0.997
_diffrn_measured_fraction_theta_max 0.997
_diffrn_measurement_device_type 'Kappa CCD'
_diffrn_measurement_method 'CCD; rotation images; thick slices'
_diffrn_radiation_monochromator graphite
_diffrn_radiation_source 'fine-focus sealed tube'
_diffrn_radiation_type MoK\a
_diffrn_radiation_wavelength 0.71073
_diffrn_reflns_av_R_equivalents 0.036
_diffrn_reflns_av_sigmaI/netI 0.0287
_diffrn_reflns_limit_h_max 16
_diffrn_reflns_limit_h_min -16
_diffrn_reflns_limit_k_max 15
_diffrn_reflns_limit_k_min -15
_diffrn_reflns_limit_l_max 22
_diffrn_reflns_limit_l_min -22
_diffrn_reflns_number 41632
_diffrn_reflns_theta_full 29.97
_diffrn_reflns_theta_max 29.97
_diffrn_reflns_theta_min 2.95
_exptl_absorpt_coefficient_mu 4.850
_exptl_absorpt_correction_T_max 0.4756
_exptl_absorpt_correction_T_min 0.3059
_exptl_absorpt_correction_type multi-scan
_exptl_crystal_colour Yellow
_exptl_crystal_density_diffrn 1.621
_exptl_crystal_density_method 'not measured'
_exptl_crystal_description Irregular
_exptl_crystal_F_000 1040
_exptl_crystal_size_max 0.32
_exptl_crystal_size_mid 0.26
_exptl_crystal_size_min 0.18
_refine_diff_density_max 0.383
_refine_diff_density_min -0.804
_refine_diff_density_rms 0.074
_refine_ls_extinction_method none
_refine_ls_goodness_of_fit_ref 1.062
_refine_ls_hydrogen_treatment refall
_refine_ls_matrix_type full
_refine_ls_number_parameters 347
_refine_ls_number_reflns 6140
_refine_ls_number_restraints 0
_refine_ls_restrained_S_all 1.062
_refine_ls_R_factor_all 0.0383
_refine_ls_R_factor_gt 0.0272
_refine_ls_shift/su_max 0.002
_refine_ls_shift/su_mean 0.000
_refine_ls_structure_factor_coef Fsqd
_refine_ls_weighting_details 'calc w==1/[\s^2^(Fo^2^)+(0.0286P)^2^+0.7069P] where P==(Fo^2^+2Fc^2^)/3'
_refine_ls_weighting_scheme calc
_refine_ls_wR_factor_gt 0.0589
_refine_ls_wR_factor_ref 0.0632
_reflns_number_gt 5117
_reflns_number_total 6140
_reflns_threshold_expression >2sigma(I)
_cod_data_source_file b200739h.txt
_cod_data_source_block complex2
_cod_depositor_comments
;
The following automatic conversions were performed:
'_atom_site_symetry_multiplicity' tag replaced with
'_atom_site_symmetry_multiplicity'.

Automatic conversion script
Id: cif_correct_tags 1440 2010-10-19 06:21:57Z saulius 

The following automatic conversions were performed:
'_symmetry_cell_setting' value 'Monoclinic' changed to 'monoclinic'
according to '/home/saulius/struct/CIF-dictionaries/cif_core.dic'
dictionary named 'cif_core.dic' version 2.4.1 from 2010-06-29.

Automatic conversion script
Id: cif_fix_enum 1527 2010-12-29 10:47:43Z saulius 
;
_cod_original_sg_symbol_H-M 'P 21/c'
_cod_database_code 7011514

loop_
_symmetry_equiv_pos_as_xyz
'x, y, z'
'-x, y+1/2, -z+1/2'
'-x, -y, -z'
'x, -y-1/2, z-1/2'

loop_
_atom_site_label
_atom_site_type_symbol
_atom_site_fract_x
_atom_site_fract_y
_atom_site_fract_z
_atom_site_U_iso_or_equiv
_atom_site_adp_type
_atom_site_occupancy
_atom_site_symmetry_multiplicity
_atom_site_calc_flag
_atom_site_refinement_flags
_atom_site_disorder_assembly
_atom_site_disorder_group
Br1 Br 0.525894(13) 0.420232(16) 0.134471(12) 0.02959(6) Uani 1 1 d . . .
Ni1 Ni 0.720245(16) 0.454559(18) 0.167519(12) 0.01842(6) Uani 1 1 d . A .
P1 P 0.75110(3) 0.29199(4) 0.09281(2) 0.01976(9) Uani 1 1 d . . .
P2 P 0.68520(3) 0.62106(4) 0.23671(3) 0.01997(9) Uani 1 1 d . . .
C1 C 0.68187(16) 0.15234(17) 0.11991(13) 0.0307(4) Uani 1 1 d . . .
H1A H 0.6007(18) 0.1667(19) 0.1040(13) 0.029(5) Uiso 1 1 d . . .
H1B H 0.705(2) 0.089(2) 0.0867(16) 0.050(7) Uiso 1 1 d . . .
C2 C 0.7106(2) 0.1220(3) 0.21195(17) 0.0534(7) Uani 1 1 d . . .
H2A H 0.673(2) 0.047(3) 0.2235(17) 0.058(8) Uiso 1 1 d . . .
H2B H 0.678(3) 0.184(3) 0.246(2) 0.081(10) Uiso 1 1 d . . .
H2C H 0.786(3) 0.113(3) 0.2285(19) 0.073(9) Uiso 1 1 d . . .
C3 C 0.89817(15) 0.24568(18) 0.09238(12) 0.0284(4) Uani 1 1 d . . .
H3A H 0.938(2) 0.315(2) 0.0822(14) 0.042(6) Uiso 1 1 d . . .
H3B H 0.9264(19) 0.225(2) 0.1477(15) 0.036(6) Uiso 1 1 d . . .
C4 C 0.91812(19) 0.1414(2) 0.03433(14) 0.0370(4) Uani 1 1 d . . .
H4A H 0.998(2) 0.126(2) 0.0371(17) 0.060(8) Uiso 1 1 d . . .
H4B H 0.888(2) 0.162(2) -0.0236(16) 0.049(7) Uiso 1 1 d . . .
H4C H 0.881(2) 0.068(2) 0.0457(16) 0.044(7) Uiso 1 1 d . . .
C5 C 0.69215(16) 0.31564(17) -0.01610(11) 0.0274(3) Uani 1 1 d . . .
H5A H 0.701(2) 0.241(2) -0.0452(16) 0.055(7) Uiso 1 1 d . . .
H5B H 0.612(2) 0.333(2) -0.0166(14) 0.044(6) Uiso 1 1 d . . .
C6 C 0.74684(19) 0.4225(2) -0.05387(13) 0.0359(4) Uani 1 1 d . . .
H6A H 0.714(2) 0.438(2) -0.1103(18) 0.052(7) Uiso 1 1 d . . .
H6B H 0.822(2) 0.406(2) -0.0524(15) 0.046(7) Uiso 1 1 d . . .
H6C H 0.736(2) 0.500(3) -0.0246(16) 0.054(7) Uiso 1 1 d . . .
C7 C 0.59978(17) 0.59092(17) 0.31747(12) 0.0290(4) Uani 1 1 d . . .
H7A H 0.5841(17) 0.670(2) 0.3403(13) 0.030(5) Uiso 1 1 d . . .
H7B H 0.531(2) 0.560(2) 0.2886(14) 0.035(6) Uiso 1 1 d . . .
C8 C 0.6554(3) 0.5022(3) 0.38271(16) 0.0541(7) Uani 1 1 d . . .
H8A H 0.609(2) 0.488(3) 0.4234(18) 0.058(8) Uiso 1 1 d . . .
H8B H 0.728(3) 0.533(3) 0.4103(19) 0.068(10) Uiso 1 1 d . . .
H8C H 0.673(3) 0.425(3) 0.358(2) 0.077(10) Uiso 1 1 d . . .
C9 C 0.60017(17) 0.73442(17) 0.17212(12) 0.0298(4) Uani 1 1 d . . .
H9A H 0.5288(19) 0.697(2) 0.1547(14) 0.036(6) Uiso 1 1 d . . .
H9B H 0.5882(18) 0.801(2) 0.2046(14) 0.037(6) Uiso 1 1 d . . .
C10 C 0.6502(3) 0.7737(2) 0.09659(17) 0.0545(7) Uani 1 1 d . . .
H10A H 0.603(2) 0.837(3) 0.0651(17) 0.057(7) Uiso 1 1 d . . .
H10B H 0.660(3) 0.706(3) 0.060(2) 0.081(10) Uiso 1 1 d . . .
H10C H 0.721(2) 0.803(2) 0.1118(16) 0.045(7) Uiso 1 1 d . . .
C11 C 0.80661(15) 0.70652(19) 0.29014(14) 0.0327(4) Uani 1 1 d . . .
H11A H 0.857(2) 0.647(2) 0.3239(15) 0.042(6) Uiso 1 1 d . . .
H11B H 0.847(2) 0.735(2) 0.2523(17) 0.056(8) Uiso 1 1 d . . .
C12 C 0.78116(17) 0.80991(19) 0.34698(14) 0.0361(4) Uani 1 1 d . . .
H12A H 0.848(2) 0.855(2) 0.3677(16) 0.053(7) Uiso 1 1 d . . .
H12B H 0.750(2) 0.779(2) 0.3945(17) 0.053(7) Uiso 1 1 d . . .
H12C H 0.725(2) 0.865(2) 0.3188(16) 0.050(7) Uiso 1 1 d . . .
C13 C 0.87570(14) 0.48164(17) 0.19549(12) 0.0282(4) Uani 1 1 d . . .
Br2 Br 0.94965(11) 0.40604(11) 0.28937(6) 0.0371(3) Uani 0.5260(12) 1 d P A 1
C14 C 0.9431(7) 0.5514(6) 0.1567(4) 0.0324(13) Uani 0.5260(12) 1 d P A 1
F1 F 0.9015(2) 0.6198(2) 0.08515(17) 0.0412(6) Uani 0.5260(12) 1 d P A 1
F2 F 1.05002(17) 0.5762(2) 0.17416(17) 0.0485(7) Uani 0.5260(12) 1 d P A 1
Br2A Br 0.95420(7) 0.57979(7) 0.13215(6) 0.0400(2) Uani 0.4740(12) 1 d P A 2
C14A C 0.9452(10) 0.4313(11) 0.2668(7) 0.038(3) Uani 0.4740(12) 1 d P A 2
F1A F 0.9044(3) 0.3579(3) 0.32006(18) 0.0409(6) Uani 0.4740(12) 1 d P A 2
F2A F 1.0547(2) 0.4491(3) 0.29081(19) 0.0540(8) Uani 0.4740(12) 1 d P A 2

loop_
_atom_site_aniso_label
_atom_site_aniso_U_11
_atom_site_aniso_U_22
_atom_site_aniso_U_33
_atom_site_aniso_U_23
_atom_site_aniso_U_13
_atom_site_aniso_U_12
Br1 0.01644(8) 0.02609(9) 0.04519(11) -0.00498(7) 0.00171(7) -0.00160(6)
Ni1 0.01515(9) 0.01928(10) 0.02094(10) -0.00028(8) 0.00323(7) -0.00042(7)
P1 0.01949(18) 0.01912(19) 0.02062(19) 0.00002(15) 0.00300(15) -0.00033(15)
P2 0.01688(18) 0.01914(19) 0.0241(2) -0.00015(15) 0.00389(15) 0.00082(14)
C1 0.0310(9) 0.0225(9) 0.0396(10) 0.0037(7) 0.0092(8) -0.0004(7)
C2 0.0392(12) 0.0607(16) 0.0580(15) 0.0381(14) 0.0008(11) -0.0049(12)
C3 0.0230(8) 0.0298(9) 0.0325(9) -0.0077(8) 0.0044(7) 0.0028(7)
C4 0.0337(10) 0.0396(12) 0.0377(11) -0.0113(9) 0.0061(8) 0.0094(9)
C5 0.0324(9) 0.0274(9) 0.0216(8) -0.0023(7) 0.0017(7) 0.0004(7)
C6 0.0379(11) 0.0426(12) 0.0286(10) 0.0099(9) 0.0093(8) 0.0020(9)
C7 0.0330(9) 0.0240(8) 0.0330(9) 0.0015(7) 0.0149(8) 0.0046(7)
C8 0.084(2) 0.0455(14) 0.0389(12) 0.0177(11) 0.0293(13) 0.0242(14)
C9 0.0354(10) 0.0216(8) 0.0309(9) 0.0020(7) 0.0009(7) 0.0051(7)
C10 0.080(2) 0.0411(13) 0.0457(13) 0.0217(11) 0.0204(13) 0.0131(13)
C11 0.0210(8) 0.0329(10) 0.0444(11) -0.0164(9) 0.0057(8) -0.0020(7)
C12 0.0269(9) 0.0305(10) 0.0491(12) -0.0160(9) 0.0003(9) 0.0018(8)
C13 0.0204(8) 0.0300(9) 0.0346(9) -0.0126(7) 0.0058(7) -0.0016(7)
Br2 0.0313(3) 0.0457(6) 0.0305(4) -0.0105(3) -0.0070(3) 0.0163(3)
C14 0.037(3) 0.033(3) 0.029(3) -0.004(2) 0.008(2) -0.008(2)
F1 0.0386(13) 0.0473(14) 0.0405(14) 0.0003(12) 0.0146(12) -0.0152(11)
F2 0.0180(10) 0.0635(16) 0.0666(16) -0.0243(13) 0.0146(10) -0.0141(10)
Br2A 0.0300(3) 0.0371(4) 0.0572(6) -0.0108(4) 0.0207(4) -0.0118(3)
C14A 0.021(4) 0.035(5) 0.061(7) -0.025(4) 0.012(4) -0.008(3)
F1A 0.0391(15) 0.0491(17) 0.0317(14) 0.0048(13) -0.0032(12) 0.0147(13)
F2A 0.0211(12) 0.0679(19) 0.0655(19) -0.0322(15) -0.0162(12) 0.0139(12)

loop_
_atom_type_symbol
_atom_type_description
_atom_type_scat_dispersion_real
_atom_type_scat_dispersion_imag
_atom_type_scat_source
C C 0.0033 0.0016 'International Tables Vol C Tables 4.2.6.8 and 6.1.1.4'
H H 0.0000 0.0000 'International Tables Vol C Tables 4.2.6.8 and 6.1.1.4'
Br Br -0.2901 2.4595 'International Tables Vol C Tables 4.2.6.8 and 6.1.1.4'
F F 0.0171 0.0103 'International Tables Vol C Tables 4.2.6.8 and 6.1.1.4'
P P 0.1023 0.0942 'International Tables Vol C Tables 4.2.6.8 and 6.1.1.4'
Ni Ni 0.3393 1.1124 'International Tables Vol C Tables 4.2.6.8 and 6.1.1.4'

loop_
_geom_angle_atom_site_label_1
_geom_angle_atom_site_label_2
_geom_angle_atom_site_label_3
_geom_angle
_geom_angle_site_symmetry_1
_geom_angle_site_symmetry_3
_geom_angle_publ_flag
C13 Ni1 P2 90.36(5) . . ?
C13 Ni1 P1 90.90(5) . . ?
P2 Ni1 P1 177.285(18) . . ?
C13 Ni1 Br1 179.22(6) . . ?
P2 Ni1 Br1 89.324(13) . . ?
P1 Ni1 Br1 89.441(13) . . ?
C5 P1 C1 103.61(9) . . ?
C5 P1 C3 104.95(9) . . ?
C1 P1 C3 104.01(9) . . ?
C5 P1 Ni1 110.47(6) . . ?
C1 P1 Ni1 114.58(7) . . ?
C3 P1 Ni1 117.85(6) . . ?
C7 P2 C11 103.94(10) . . ?
C7 P2 C9 102.48(9) . . ?
C11 P2 C9 104.77(10) . . ?
C7 P2 Ni1 113.15(6) . . ?
C11 P2 Ni1 117.60(6) . . ?
C9 P2 Ni1 113.33(6) . . ?
C2 C1 P1 112.41(16) . . ?
C2 C1 H1A 110.9(12) . . ?
P1 C1 H1A 105.7(12) . . ?
C2 C1 H1B 111.3(15) . . ?
P1 C1 H1B 106.7(15) . . ?
H1A C1 H1B 109.6(19) . . ?
C1 C2 H2A 109.7(17) . . ?
C1 C2 H2B 110.9(19) . . ?
H2A C2 H2B 103(2) . . ?
C1 C2 H2C 112(2) . . ?
H2A C2 H2C 108(2) . . ?
H2B C2 H2C 112(3) . . ?
C4 C3 P1 117.01(14) . . ?
C4 C3 H3A 111.2(15) . . ?
P1 C3 H3A 107.5(14) . . ?
C4 C3 H3B 110.5(13) . . ?
P1 C3 H3B 105.2(13) . . ?
H3A C3 H3B 104(2) . . ?
C3 C4 H4A 110.8(16) . . ?
C3 C4 H4B 111.0(15) . . ?
H4A C4 H4B 107(2) . . ?
C3 C4 H4C 112.5(15) . . ?
H4A C4 H4C 110(2) . . ?
H4B C4 H4C 106(2) . . ?
C6 C5 P1 112.39(13) . . ?
C6 C5 H5A 111.7(16) . . ?
P1 C5 H5A 107.9(16) . . ?
C6 C5 H5B 109.7(14) . . ?
P1 C5 H5B 105.2(14) . . ?
H5A C5 H5B 110(2) . . ?
C5 C6 H6A 112.6(15) . . ?
C5 C6 H6B 108.7(15) . . ?
H6A C6 H6B 108(2) . . ?
C5 C6 H6C 111.7(16) . . ?
H6A C6 H6C 105(2) . . ?
H6B C6 H6C 111(2) . . ?
C8 C7 P2 113.03(15) . . ?
C8 C7 H7A 112.9(12) . . ?
P2 C7 H7A 106.4(12) . . ?
C8 C7 H7B 111.6(13) . . ?
P2 C7 H7B 104.2(14) . . ?
H7A C7 H7B 108.1(18) . . ?
C7 C8 H8A 110.7(17) . . ?
C7 C8 H8B 111.2(18) . . ?
H8A C8 H8B 108(2) . . ?
C7 C8 H8C 111.1(19) . . ?
H8A C8 H8C 110(2) . . ?
H8B C8 H8C 105(3) . . ?
C10 C9 P2 113.96(16) . . ?
C10 C9 H9A 109.3(14) . . ?
P2 C9 H9A 105.8(14) . . ?
C10 C9 H9B 111.3(14) . . ?
P2 C9 H9B 108.9(14) . . ?
H9A C9 H9B 107.3(19) . . ?
C9 C10 H10A 111.1(16) . . ?
C9 C10 H10B 112.5(19) . . ?
H10A C10 H10B 110(2) . . ?
C9 C10 H10C 110.5(16) . . ?
H10A C10 H10C 109(2) . . ?
H10B C10 H10C 104(2) . . ?
C12 C11 P2 116.75(13) . . ?
C12 C11 H11A 108.0(14) . . ?
P2 C11 H11A 107.3(14) . . ?
C12 C11 H11B 110.1(17) . . ?
P2 C11 H11B 108.9(17) . . ?
H11A C11 H11B 105(2) . . ?
C11 C12 H12A 111.3(16) . . ?
C11 C12 H12B 111.6(15) . . ?
H12A C12 H12B 107(2) . . ?
C11 C12 H12C 111.4(15) . . ?
H12A C12 H12C 109(2) . . ?
H12B C12 H12C 106(2) . . ?
C14 C13 C14A 106.8(6) . . ?
C14 C13 Br2 113.9(4) . . ?
C14A C13 Br2 7.1(5) . . ?
C14 C13 Br2A 6.7(4) . . ?
C14A C13 Br2A 113.5(5) . . ?
Br2 C13 Br2A 120.55(10) . . ?
C14 C13 Ni1 128.7(4) . . ?
C14A C13 Ni1 124.5(5) . . ?
Br2 C13 Ni1 117.43(11) . . ?
Br2A C13 Ni1 122.02(11) . . ?
F2 C14 C13 131.5(6) . . ?
F2 C14 F1 106.1(4) . . ?
C13 C14 F1 122.3(6) . . ?
F2A C14A F1A 110.1(8) . . ?
F2A C14A C13 127.4(9) . . ?
F1A C14A C13 122.5(9) . . ?

loop_
_geom_bond_atom_site_label_1
_geom_bond_atom_site_label_2
_geom_bond_distance
_geom_bond_site_symmetry_2
_geom_bond_publ_flag
Br1 Ni1 2.3341(2) . ?
Ni1 C13 1.8683(17) . ?
Ni1 P2 2.2212(5) . ?
Ni1 P1 2.2235(4) . ?
P1 C5 1.8268(18) . ?
P1 C1 1.8277(18) . ?
P1 C3 1.8335(18) . ?
P2 C7 1.8242(18) . ?
P2 C11 1.8301(18) . ?
P2 C9 1.8308(18) . ?
C1 C2 1.526(3) . ?
C1 H1A 0.98(2) . ?
C1 H1B 0.95(3) . ?
C2 H2A 0.97(3) . ?
C2 H2B 1.00(4) . ?
C2 H2C 0.91(3) . ?
C3 C4 1.528(3) . ?
C3 H3A 0.93(2) . ?
C3 H3B 0.94(2) . ?
C4 H4A 0.97(3) . ?
C4 H4B 0.98(3) . ?
C4 H4C 0.95(2) . ?
C5 C6 1.519(3) . ?
C5 H5A 0.96(3) . ?
C5 H5B 0.97(2) . ?
C6 H6A 0.96(3) . ?
C6 H6B 0.92(3) . ?
C6 H6C 1.00(3) . ?
C7 C8 1.516(3) . ?
C7 H7A 0.97(2) . ?
C7 H7B 0.94(2) . ?
C8 H8A 0.95(3) . ?
C8 H8B 0.97(3) . ?
C8 H8C 0.98(3) . ?
C9 C10 1.518(3) . ?
C9 H9A 0.95(2) . ?
C9 H9B 0.92(2) . ?
C10 H10A 0.99(3) . ?
C10 H10B 0.97(3) . ?
C10 H10C 0.90(3) . ?
C11 C12 1.526(3) . ?
C11 H11A 0.99(2) . ?
C11 H11B 0.90(3) . ?
C12 H12A 0.95(3) . ?
C12 H12B 0.97(3) . ?
C12 H12C 0.96(3) . ?
C13 C14 1.341(6) . ?
C13 C14A 1.431(10) . ?
C13 Br2 1.842(2) . ?
C13 Br2A 1.850(2) . ?
C14 F2 1.296(8) . ?
C14 F1 1.412(7) . ?
C14A F2A 1.321(12) . ?
C14A F1A 1.334(11) . ?
